data_4309054
loop_
_publ_author_name
'Yuan-Zhu Zhang'
'Song Gao'
'Zhe-Ming Wang'
'Gang Su'
'Hao-Ling Sun'
'Feng Pan'

_publ_contact_author_address
;
State Key Lab of Rare Earth Materials Chemistry and Applications &
PKU-HKU Joint Lab on Rare Earth Materials and Bioinorganic Chemistry,
College of Chemistry and Molecular Engineering,
Peking University,
Beijing 100871,
China
;
_publ_contact_author_email gaosong@pku.edu.cn
_publ_contact_author_fax 86-(10)-62751708
_publ_contact_author_name 'Prof. Song Gao'
_publ_contact_author_phone 86-(10)-62756320
_publ_section_title
;
Rational Synthesis and Magnetic Properties of a Family of Low-Dimensional
Heterometallic Cr-Mn Complexes Based on the Versatile Building Block
[Cr(2,2'-bipyridine)(CN)4]-
;
_journal_name_full 'Inorganic Chemistry'
_journal_page_first 4534
_journal_page_last 4545
_journal_paper_doi 10.1021/ic0484194
_journal_volume 44
_journal_year 2005
_chemical_formula_sum 'C15 H18 Cr Mn N9 O4'
_chemical_formula_weight 495.32
_chemical_name_common Cr(bpy)Mn-N3
_chemical_name_systematic
;
?
;
_space_group_IT_number 2
_symmetry_cell_setting triclinic
_symmetry_space_group_name_Hall '-P 1'
_symmetry_space_group_name_H-M 'P -1'
_atom_sites_solution_hydrogens geom
_atom_sites_solution_primary direct
_atom_sites_solution_secondary difmap
_audit_creation_method SHELXL-97
_cell_angle_alpha 102.0137(11)
_cell_angle_beta 92.9851(12)
_cell_angle_gamma 111.6520(11)
_cell_formula_units_Z 2
_cell_length_a 8.3864(3)
_cell_length_b 10.8986(3)
_cell_length_c 12.9321(4)
_cell_measurement_reflns_used 11325
_cell_measurement_temperature 293(2)
_cell_measurement_theta_max 27.485
_cell_measurement_theta_min 3.395
_cell_volume 1063.68(6)
_computing_cell_refinement 'HKL Scalepack (Otwinowski & Minor, 1997)'
_computing_data_collection 'KappaCCD (Nonius B. V., 1998)'
_computing_data_reduction 'HKL Denzo (Otwinowski & Minor, 1997) & maXus (Mackay et al., 1998)'
_computing_molecular_graphics 'Bruker SHELXTL V5.1 (Sheldrick, 1998)'
_computing_publication_material 'SHELXL-97 (Sheldrick, 1997)'
_computing_structure_refinement 'SHELXL-97 (Sheldrick, 1997)'
_computing_structure_solution 'SHELXS-97 (Sheldrick, 1990)'
_diffrn_ambient_temperature 293(2)
_diffrn_detector_area_resol_mean 0.76
_diffrn_measured_fraction_theta_full 0.996
_diffrn_measured_fraction_theta_max 0.996
_diffrn_measurement_device_type 'NONIUS KappaCCD'
_diffrn_measurement_method CCD
_diffrn_radiation_monochromator graphite
_diffrn_radiation_source 'fine-focus sealed tube'
_diffrn_radiation_type MoK\a
_diffrn_radiation_wavelength 0.71073
_diffrn_reflns_av_R_equivalents 0.0730
_diffrn_reflns_av_sigmaI/netI 0.0891
_diffrn_reflns_limit_h_max 10
_diffrn_reflns_limit_h_min -10
_diffrn_reflns_limit_k_max 14
_diffrn_reflns_limit_k_min -14
_diffrn_reflns_limit_l_max 16
_diffrn_reflns_limit_l_min -16
_diffrn_reflns_number 23143
_diffrn_reflns_theta_full 27.50
_diffrn_reflns_theta_max 27.50
_diffrn_reflns_theta_min 3.40
_exptl_absorpt_coefficient_mu 1.145
_exptl_absorpt_correction_T_max 0.946
_exptl_absorpt_correction_T_min 0.906
_exptl_absorpt_correction_type empirical
_exptl_absorpt_process_details '(Blessing, 1995, 1997)'
_exptl_crystal_colour yellow
_exptl_crystal_density_diffrn 1.547
_exptl_crystal_density_method 'not measured'
_exptl_crystal_description block
_exptl_crystal_F_000 504
_exptl_crystal_size_max 0.15
_exptl_crystal_size_mid 0.08
_exptl_crystal_size_min 0.05
_refine_diff_density_max 0.302
_refine_diff_density_min -0.408
_refine_diff_density_rms 0.065
_refine_ls_extinction_method none
_refine_ls_goodness_of_fit_ref 0.883
_refine_ls_hydrogen_treatment mixed
_refine_ls_matrix_type full
_refine_ls_number_parameters 279
_refine_ls_number_reflns 4870
_refine_ls_number_restraints 9
_refine_ls_restrained_S_all 0.963
_refine_ls_R_factor_all 0.0958
_refine_ls_R_factor_gt 0.0370
_refine_ls_shift/su_max 0.004
_refine_ls_shift/su_mean 0.000
_refine_ls_structure_factor_coef Fsqd
_refine_ls_weighting_details 'calc w=1/[\s^2^(Fo^2^)+(0.0387P)^2^+0.0000P] where P=(Fo^2^+2Fc^2^)/3'
_refine_ls_weighting_scheme calc
_refine_ls_wR_factor_gt 0.0784
_refine_ls_wR_factor_ref 0.0881
_reflns_number_gt 2589
_reflns_number_total 4870
_reflns_threshold_expression >2sigma(I)
_cod_data_source_file ic0484194si20041117_040813_6.cif
_cod_data_source_block 5
_cod_depositor_comments
;
The following automatic conversions were performed:
'_symmetry_cell_setting' value 'Triclinic' changed to 'triclinic'
according to '/home/saulius/struct/CIF-dictionaries/cif_core.dic'
dictionary named 'cif_core.dic' version 2.4.1 from 2010-06-29.

Automatic conversion script
Id: cif_fix_enum 1527 2010-12-29 10:47:43Z saulius 
;
_cod_database_code 4309054

loop_
_symmetry_equiv_pos_as_xyz
'x, y, z'
'-x, -y, -z'

loop_
_atom_site_label
_atom_site_type_symbol
_atom_site_fract_x
_atom_site_fract_y
_atom_site_fract_z
_atom_site_U_iso_or_equiv
_atom_site_adp_type
_atom_site_occupancy
_atom_site_symmetry_multiplicity
_atom_site_calc_flag
_atom_site_refinement_flags
_atom_site_disorder_assembly
_atom_site_disorder_group
Mn1 Mn 0.44274(6) 0.78679(4) 0.20731(4) 0.03016(14) Uani 1 1 d . . .
Cr1 Cr 0.43583(6) 0.28553(4) 0.20111(4) 0.02507(14) Uani 1 1 d . . .
O1 O 0.1557(3) 0.7009(3) 0.1899(3) 0.0663(8) Uani 1 1 d . . .
O2 O 0.4153(4) 0.8138(2) 0.3809(2) 0.0581(7) Uani 1 1 d D . .
O3 O 0.1862(4) 0.5818(3) 0.4299(2) 0.0689(8) Uani 1 1 d D . .
O4 O 0.2709(4) 0.9883(3) 0.4721(3) 0.1010(11) Uani 1 1 d D . .
N1 N 0.8174(4) 0.4141(3) 0.3342(3) 0.0553(8) Uani 1 1 d . . .
N2 N 0.5578(4) 0.2580(3) -0.0304(2) 0.0415(7) Uani 1 1 d . . .
N3 N 0.4305(3) -0.0113(2) 0.2060(2) 0.0356(7) Uani 1 1 d . . .
N4 N 0.4406(4) 0.5831(3) 0.2062(2) 0.0402(7) Uani 1 1 d . . .
N5 N 0.1797(3) 0.2113(2) 0.13245(19) 0.0277(6) Uani 1 1 d . . .
N6 N 0.3110(3) 0.2825(2) 0.33502(19) 0.0283(6) Uani 1 1 d . . .
N7 N 0.7199(4) 0.8794(3) 0.2495(3) 0.0735(12) Uani 1 1 d . . .
N8 N 0.8506(4) 0.8699(3) 0.2636(2) 0.0487(8) Uani 1 1 d . . .
N9 N 0.9878(5) 0.8690(4) 0.2789(3) 0.0901(13) Uani 1 1 d . . .
C1 C 0.6826(5) 0.3688(3) 0.2849(3) 0.0358(8) Uani 1 1 d . . .
C2 C 0.5240(4) 0.2720(3) 0.0543(3) 0.0318(7) Uani 1 1 d . . .
C3 C 0.4288(4) 0.0920(3) 0.2023(2) 0.0277(7) Uani 1 1 d . . .
C4 C 0.4444(4) 0.4789(3) 0.2037(2) 0.0306(7) Uani 1 1 d . . .
C5 C 0.1220(4) 0.1851(3) 0.0288(3) 0.0367(8) Uani 1 1 d . . .
H5 H 0.2021 0.1985 -0.0191 0.044 Uiso 1 1 calc R . .
C6 C -0.0510(4) 0.1390(3) -0.0100(3) 0.0434(9) Uani 1 1 d . . .
H6 H -0.0866 0.1229 -0.0826 0.052 Uiso 1 1 calc R . .
C7 C -0.1697(4) 0.1174(3) 0.0595(3) 0.0432(9) Uani 1 1 d . . .
H7 H -0.2874 0.0844 0.0347 0.052 Uiso 1 1 calc R . .
C8 C -0.1134(4) 0.1447(3) 0.1656(3) 0.0383(8) Uani 1 1 d . . .
H8 H -0.1929 0.1313 0.2139 0.046 Uiso 1 1 calc R . .
C9 C 0.0621(4) 0.1924(3) 0.2016(3) 0.0314(7) Uani 1 1 d . . .
C10 C 0.1362(4) 0.2292(3) 0.3149(3) 0.0314(7) Uani 1 1 d . . .
C11 C 0.0364(5) 0.2151(3) 0.3975(3) 0.0452(9) Uani 1 1 d . . .
H11 H -0.0839 0.1773 0.3826 0.054 Uiso 1 1 calc R . .
C12 C 0.1166(5) 0.2574(4) 0.5009(3) 0.0519(10) Uani 1 1 d . . .
H12 H 0.0511 0.2496 0.5568 0.062 Uiso 1 1 calc R . .
C13 C 0.2938(5) 0.3114(3) 0.5213(3) 0.0484(9) Uani 1 1 d . . .
H13 H 0.3501 0.3406 0.5912 0.058 Uiso 1 1 calc R . .
C14 C 0.3877(5) 0.3218(3) 0.4368(3) 0.0399(8) Uani 1 1 d . . .
H14 H 0.5080 0.3571 0.4507 0.048 Uiso 1 1 calc R . .
C15 C 0.0400(7) 0.5758(6) 0.1363(5) 0.144(3) Uani 1 1 d . . .
H15A H 0.0056 0.5780 0.0650 0.216 Uiso 1 1 calc R . .
H15B H -0.0601 0.5503 0.1724 0.216 Uiso 1 1 calc R . .
H15C H 0.0924 0.5106 0.1337 0.216 Uiso 1 1 calc R . .
H3W H 0.0599 0.5498 0.4038 0.29(4) Uiso 1 1 d RD . .
H4W H 0.1383 0.5802 0.4982 0.22(3) Uiso 1 1 d RD . .
H1W H 0.3009 0.7982 0.3486 0.16(3) Uiso 1 1 d RD . .
H2W H 0.3321 0.7360 0.4139 0.18(3) Uiso 1 1 d RD . .
H1 H 0.1307 0.8063 0.1982 0.42(6) Uiso 1 1 d R . .
H5W H 0.3610 0.9347 0.4296 0.076(12) Uiso 1 1 d RD . .
H6W H 0.3408 1.0807 0.5327 1.2(3) Uiso 1 1 d RD . .

loop_
_atom_site_aniso_label
_atom_site_aniso_U_11
_atom_site_aniso_U_22
_atom_site_aniso_U_33
_atom_site_aniso_U_23
_atom_site_aniso_U_13
_atom_site_aniso_U_12
Mn1 0.0369(3) 0.0243(2) 0.0351(3) 0.0105(2) 0.0078(2) 0.0164(2)
Cr1 0.0296(3) 0.0213(2) 0.0269(3) 0.0061(2) 0.0033(2) 0.0126(2)
O1 0.0400(16) 0.0625(17) 0.093(2) 0.0234(16) 0.0091(15) 0.0138(13)
O2 0.081(2) 0.0560(16) 0.0424(16) 0.0149(13) 0.0153(15) 0.0295(14)
O3 0.0525(18) 0.0789(19) 0.065(2) 0.0304(16) 0.0041(15) 0.0072(14)
O4 0.093(3) 0.101(2) 0.107(3) 0.001(2) 0.005(2) 0.050(2)
N1 0.0405(19) 0.0593(19) 0.056(2) 0.0029(16) -0.0089(17) 0.0157(15)
N2 0.0515(19) 0.0436(16) 0.0389(19) 0.0141(14) 0.0165(15) 0.0257(14)
N3 0.0407(16) 0.0279(14) 0.0432(18) 0.0105(13) 0.0069(14) 0.0180(12)
N4 0.0552(19) 0.0290(15) 0.0425(18) 0.0115(13) 0.0079(15) 0.0216(14)
N5 0.0337(15) 0.0256(12) 0.0269(15) 0.0075(11) 0.0027(12) 0.0146(11)
N6 0.0326(15) 0.0275(13) 0.0264(15) 0.0056(11) 0.0025(12) 0.0142(11)
N7 0.0333(19) 0.055(2) 0.133(4) 0.033(2) 0.000(2) 0.0149(16)
N8 0.048(2) 0.062(2) 0.045(2) 0.0209(16) 0.0108(16) 0.0273(17)
N9 0.071(3) 0.151(4) 0.083(3) 0.040(3) 0.023(2) 0.073(3)
C1 0.045(2) 0.0292(16) 0.037(2) 0.0066(15) 0.0103(17) 0.0179(15)
C2 0.0354(19) 0.0265(16) 0.038(2) 0.0102(14) 0.0072(16) 0.0160(14)
C3 0.0266(16) 0.0267(16) 0.0303(18) 0.0070(14) 0.0046(14) 0.0109(13)
C4 0.0339(18) 0.0316(17) 0.0275(18) 0.0074(14) 0.0034(14) 0.0140(15)
C5 0.039(2) 0.0384(18) 0.0317(19) 0.0079(15) 0.0007(16) 0.0146(15)
C6 0.047(2) 0.0434(19) 0.039(2) 0.0089(16) -0.0071(18) 0.0192(17)
C7 0.034(2) 0.0417(18) 0.052(2) 0.0062(17) -0.0059(18) 0.0171(16)
C8 0.0323(19) 0.0373(17) 0.047(2) 0.0089(16) 0.0090(17) 0.0158(15)
C9 0.0308(18) 0.0276(15) 0.037(2) 0.0070(14) 0.0029(15) 0.0140(13)
C10 0.0347(18) 0.0275(15) 0.0353(19) 0.0098(14) 0.0061(15) 0.0147(13)
C11 0.040(2) 0.056(2) 0.043(2) 0.0151(18) 0.0139(18) 0.0206(17)
C12 0.062(3) 0.067(2) 0.036(2) 0.0182(19) 0.021(2) 0.031(2)
C13 0.067(3) 0.056(2) 0.026(2) 0.0081(17) 0.0043(19) 0.030(2)
C14 0.041(2) 0.0473(19) 0.030(2) 0.0067(15) -0.0029(16) 0.0184(16)
C15 0.096(5) 0.129(5) 0.173(7) 0.036(5) -0.018(5) 0.011(4)

loop_
_atom_type_symbol
_atom_type_description
_atom_type_scat_dispersion_real
_atom_type_scat_dispersion_imag
_atom_type_scat_source
C C 0.0033 0.0016 'International Tables Vol C Tables 4.2.6.8 and 6.1.1.4'
H H 0.0000 0.0000 'International Tables Vol C Tables 4.2.6.8 and 6.1.1.4'
N N 0.0061 0.0033 'International Tables Vol C Tables 4.2.6.8 and 6.1.1.4'
O O 0.0106 0.0060 'International Tables Vol C Tables 4.2.6.8 and 6.1.1.4'
Cr Cr 0.3209 0.6236 'International Tables Vol C Tables 4.2.6.8 and 6.1.1.4'
Mn Mn 0.3368 0.7283 'International Tables Vol C Tables 4.2.6.8 and 6.1.1.4'

loop_
_geom_angle_atom_site_label_1
_geom_angle_atom_site_label_2
_geom_angle_atom_site_label_3
_geom_angle
_geom_angle_site_symmetry_1
_geom_angle_site_symmetry_3
_geom_angle_publ_flag
N7 Mn1 N4 91.49(11) . . ?
N7 Mn1 O1 171.39(14) . . ?
N4 Mn1 O1 89.56(10) . . ?
N7 Mn1 N2 96.17(13) . 2_665 ?
N4 Mn1 N2 89.43(10) . 2_665 ?
O1 Mn1 N2 92.39(11) . 2_665 ?
N7 Mn1 O2 89.41(14) . . ?
N4 Mn1 O2 88.00(9) . . ?
O1 Mn1 O2 82.09(11) . . ?
N2 Mn1 O2 173.92(10) 2_665 . ?
N7 Mn1 N3 91.38(11) . 1_565 ?
N4 Mn1 N3 177.12(10) . 1_565 ?
O1 Mn1 N3 87.61(10) . 1_565 ?
N2 Mn1 N3 90.20(9) 2_665 1_565 ?
O2 Mn1 N3 92.10(10) . 1_565 ?
C1 Cr1 N5 173.59(11) . . ?
C1 Cr1 N6 95.27(11) . . ?
N5 Cr1 N6 78.82(10) . . ?
C1 Cr1 C2 93.24(13) . . ?
N5 Cr1 C2 92.74(11) . . ?
N6 Cr1 C2 171.41(11) . . ?
C1 Cr1 C4 90.34(12) . . ?
N5 Cr1 C4 87.27(10) . . ?
N6 Cr1 C4 90.49(11) . . ?
C2 Cr1 C4 90.70(11) . . ?
C1 Cr1 C3 88.85(11) . . ?
N5 Cr1 C3 93.43(10) . . ?
N6 Cr1 C3 88.53(10) . . ?
C2 Cr1 C3 90.41(11) . . ?
C4 Cr1 C3 178.66(12) . . ?
C15 O1 Mn1 129.8(3) . . ?
C2 N2 Mn1 166.6(3) . 2_665 ?
C3 N3 Mn1 177.2(3) . 1_545 ?
C4 N4 Mn1 177.6(3) . . ?
C5 N5 C9 118.2(3) . . ?
C5 N5 Cr1 126.4(2) . . ?
C9 N5 Cr1 115.4(2) . . ?
C14 N6 C10 118.8(3) . . ?
C14 N6 Cr1 126.0(2) . . ?
C10 N6 Cr1 115.1(2) . . ?
N8 N7 Mn1 150.3(3) . . ?
N7 N8 N9 175.7(4) . . ?
N1 C1 Cr1 177.9(3) . . ?
N2 C2 Cr1 174.0(3) . . ?
N3 C3 Cr1 177.4(3) . . ?
N4 C4 Cr1 176.5(3) . . ?
N5 C5 C6 122.7(3) . . ?
C7 C6 C5 119.1(3) . . ?
C8 C7 C6 119.1(3) . . ?
C7 C8 C9 120.0(3) . . ?
N5 C9 C8 120.9(3) . . ?
N5 C9 C10 115.0(3) . . ?
C8 C9 C10 124.1(3) . . ?
N6 C10 C11 121.0(3) . . ?
N6 C10 C9 115.5(3) . . ?
C11 C10 C9 123.5(3) . . ?
C12 C11 C10 119.5(3) . . ?
C11 C12 C13 119.5(3) . . ?
C12 C13 C14 119.0(3) . . ?
N6 C14 C13 122.2(3) . . ?

loop_
_geom_bond_atom_site_label_1
_geom_bond_atom_site_label_2
_geom_bond_distance
_geom_bond_site_symmetry_2
_geom_bond_publ_flag
Mn1 N7 2.151(3) . ?
Mn1 N4 2.210(3) . ?
Mn1 O1 2.217(3) . ?
Mn1 N2 2.238(3) 2_665 ?
Mn1 O2 2.238(3) . ?
Mn1 N3 2.244(3) 1_565 ?
Cr1 C1 2.062(4) . ?
Cr1 N5 2.068(2) . ?
Cr1 N6 2.070(2) . ?
Cr1 C2 2.070(3) . ?
Cr1 C4 2.075(3) . ?
Cr1 C3 2.091(3) . ?
O1 C15 1.357(5) . ?
N1 C1 1.145(4) . ?
N2 C2 1.139(4) . ?
N2 Mn1 2.238(3) 2_665 ?
N3 C3 1.142(3) . ?
N3 Mn1 2.244(3) 1_545 ?
N4 C4 1.143(3) . ?
N5 C5 1.335(4) . ?
N5 C9 1.354(4) . ?
N6 C14 1.343(4) . ?
N6 C10 1.350(4) . ?
N7 N8 1.147(4) . ?
N8 N9 1.161(4) . ?
C5 C6 1.375(4) . ?
C6 C7 1.364(5) . ?
C7 C8 1.361(4) . ?
C8 C9 1.384(4) . ?
C9 C10 1.473(4) . ?
C10 C11 1.390(4) . ?
C11 C12 1.369(5) . ?
C12 C13 1.369(5) . ?
C13 C14 1.380(4) . ?
